data_4073482
loop_
_publ_author_name
'Zhao, Liang'
'Mak, Thomas C. W.'

_publ_section_title
;
 Silver(I)&#x2212;Thiophene \p Interaction in the Assembly of Coordination
 Networks with the Supramolecular Synthons
 R&#x2212;C&#x22EE;C&#x2283;Agn(R = 2- or 3-thienyl;n= 4)&#x2020;
;
_journal_issue 18
_journal_name_full Organometallics
_journal_page_first 4439
_journal_paper_doi 10.1021/om700370p
_journal_volume 26
_journal_year 2007
_chemical_formula_sum 'C14 H3 Ag5 F12 O8 S'
_chemical_formula_weight 1098.57
_chemical_name_common '(C4H3S-2)CCAg &#x00B7; 4AgCF3CO2'
_chemical_name_systematic
; 
 ? 
;
_space_group_IT_number 2
_symmetry_cell_setting triclinic
_symmetry_space_group_name_Hall '-P 1'
_symmetry_space_group_name_H-M 'P -1'
_atom_sites_solution_hydrogens geom
_atom_sites_solution_primary direct
_atom_sites_solution_secondary difmap
_audit_creation_method SHELXL-97
_cell_angle_alpha 89.426(4)
_cell_angle_beta 78.679(4)
_cell_angle_gamma 74.408(4)
_cell_formula_units_Z 2
_cell_length_a 10.213(2)
_cell_length_b 11.269(3)
_cell_length_c 12.049(3)
_cell_measurement_temperature 293(2)
_cell_volume 1308.4(5)
_computing_structure_refinement 'SHELXL-97 (Sheldrick, 1997)'
_computing_structure_solution 'SHELXS-97 (Sheldrick, 1990)'
_diffrn_ambient_temperature 293(2)
_diffrn_measured_fraction_theta_full 0.977
_diffrn_measured_fraction_theta_max 0.977
_diffrn_radiation_monochromator graphite
_diffrn_radiation_source 'fine-focus sealed tube'
_diffrn_radiation_type MoK\a
_diffrn_radiation_wavelength 0.71073
_diffrn_reflns_av_R_equivalents 0.0237
_diffrn_reflns_av_sigmaI/netI 0.0386
_diffrn_reflns_limit_h_max 13
_diffrn_reflns_limit_h_min -13
_diffrn_reflns_limit_k_max 14
_diffrn_reflns_limit_k_min -15
_diffrn_reflns_limit_l_max 14
_diffrn_reflns_limit_l_min -16
_diffrn_reflns_number 9188
_diffrn_reflns_theta_full 28.33
_diffrn_reflns_theta_max 28.33
_diffrn_reflns_theta_min 1.73
_exptl_absorpt_coefficient_mu 3.878
_exptl_absorpt_correction_T_max 1.000000
_exptl_absorpt_correction_T_min 0.674007
_exptl_absorpt_correction_type multi-scan
_exptl_crystal_colour 'Light yellow'
_exptl_crystal_density_diffrn 2.788
_exptl_crystal_density_method 'not measured'
_exptl_crystal_description Block
_exptl_crystal_F_000 1020
_exptl_crystal_size_max 0.42
_exptl_crystal_size_mid 0.40
_exptl_crystal_size_min 0.32
_refine_diff_density_max 1.010
_refine_diff_density_min -0.911
_refine_diff_density_rms 0.119
_refine_ls_extinction_coef 0.0071(4)
_refine_ls_extinction_expression Fc^*^=kFc[1+0.001xFc^2^\l^3^/sin(2\q)]^-1/4^
_refine_ls_extinction_method SHELXL
_refine_ls_goodness_of_fit_ref 1.016
_refine_ls_hydrogen_treatment mixed
_refine_ls_matrix_type full
_refine_ls_number_parameters 471
_refine_ls_number_reflns 6373
_refine_ls_number_restraints 48
_refine_ls_restrained_S_all 1.021
_refine_ls_R_factor_all 0.0398
_refine_ls_R_factor_gt 0.0319
_refine_ls_shift/su_max 0.001
_refine_ls_shift/su_mean 0.000
_refine_ls_structure_factor_coef Fsqd
_refine_ls_weighting_details 'calc w=1/[\s^2^(Fo^2^)+(0.0442P)^2^+1.5011P] where P=(Fo^2^+2Fc^2^)/3'
_refine_ls_weighting_scheme calc
_refine_ls_wR_factor_gt 0.0841
_refine_ls_wR_factor_ref 0.0897
_reflns_number_gt 5315
_reflns_number_total 6373
_reflns_threshold_expression >2sigma(I)
_cod_data_source_file om700370p.cif
_cod_data_source_block Complex_1
_cod_depositor_comments
;
The following automatic conversions were performed:

'_symmetry_cell_setting' value 'Triclinic' changed to 'triclinic'
according to /home/saulius/struct/CIF-dictionaries/cif_core.dic
dictionary named 'cif_core.dic' version 2.4.1 from
2010-06-29.

'_exptl_absorpt_correction_type' value 'Multi-scan'
changed to 'multi-scan' according to
/home/saulius/struct/CIF-dictionaries/cif_core.dic dictionary named
'cif_core.dic' version 2.4.1 from 2010-06-29.

Automatic conversion script
Id: cif_fix_values 1715 2011-07-08 13:25:40Z adriana 
;
_cod_original_sg_symbol_H-M P-1
_cod_database_code 4073482

loop_
_symmetry_equiv_pos_as_xyz
'x, y, z'
'-x, -y, -z'

loop_
_atom_site_label
_atom_site_type_symbol
_atom_site_fract_x
_atom_site_fract_y
_atom_site_fract_z
_atom_site_U_iso_or_equiv
_atom_site_adp_type
_atom_site_occupancy
_atom_site_symmetry_multiplicity
_atom_site_calc_flag
_atom_site_refinement_flags
_atom_site_disorder_assembly
_atom_site_disorder_group
Ag1 Ag 0.35401(3) 0.13633(3) 0.66887(3) 0.04212(10) Uani 1 1 d . . .
Ag2 Ag 0.31244(4) 0.10174(3) 0.42678(3) 0.04519(11) Uani 1 1 d . . .
Ag3 Ag 0.15665(4) 0.02439(3) 0.61685(3) 0.04552(11) Uani 1 1 d . . .
Ag4 Ag 0.00197(4) 0.21605(3) 0.47186(3) 0.04610(11) Uani 1 1 d . . .
Ag5 Ag 0.46189(4) 0.03012(4) 0.11755(3) 0.04660(11) Uani 1 1 d . . .
S1 S -0.08522(16) 0.51630(12) 0.69385(15) 0.0644(4) Uani 1 1 d . . .
C1 C 0.1741(4) 0.2105(3) 0.5754(3) 0.0328(8) Uani 1 1 d . . .
C2 C 0.1287(4) 0.3208(3) 0.5997(3) 0.0326(8) Uani 1 1 d . . .
C3 C 0.0833(4) 0.4476(3) 0.6348(3) 0.0338(8) Uani 1 1 d . . .
C4 C 0.1794(5) 0.5272(3) 0.6314(4) 0.0345(8) Uani 1 1 d . . .
H4A H 0.2743 0.5077 0.6020 0.041 Uiso 1 1 calc R . .
C5 C 0.0852(5) 0.6463(4) 0.6868(4) 0.0451(10) Uani 1 1 d . . .
H5A H 0.1178 0.7138 0.6985 0.054 Uiso 1 1 calc R . .
C6 C -0.0499(6) 0.6494(4) 0.7188(4) 0.0502(11) Uani 1 1 d . . .
H6A H -0.1178 0.7194 0.7519 0.060 Uiso 1 1 calc R . .
O1 O 0.0342(3) 0.0514(3) 0.3313(3) 0.0419(7) Uani 1 1 d . . .
O2 O 0.2554(3) 0.0373(3) 0.2594(3) 0.0495(8) Uani 1 1 d . . .
C7 C 0.1421(4) 0.0174(4) 0.2588(4) 0.0393(9) Uani 1 1 d . A .
C8 C 0.1318(7) -0.0541(7) 0.1555(6) 0.089(3) Uani 1 1 d D . .
F11 F 0.0416(18) 0.019(2) 0.1030(12) 0.207(13) Uani 0.543(12) 1 d PD A 1
F12 F 0.082(2) -0.1478(17) 0.1912(13) 0.158(10) Uani 0.543(12) 1 d PD A 1
F13 F 0.2457(10) -0.0965(14) 0.0849(9) 0.113(6) Uani 0.543(12) 1 d PD A 1
F11' F 0.225(3) -0.149(3) 0.138(3) 0.34(3) Uani 0.457(12) 1 d PD A 2
F12' F 0.151(4) -0.006(4) 0.0653(13) 0.374(6) Uani 0.457(12) 1 d PD A 2
F13' F 0.029(2) -0.086(3) 0.1532(16) 0.129(9) Uani 0.457(12) 1 d PD A 2
O3 O 0.5837(3) 0.1275(3) 0.5777(3) 0.0471(8) Uani 1 1 d . . .
O4 O 0.7952(3) 0.1544(3) 0.5295(3) 0.0456(7) Uani 1 1 d . . .
C9 C 0.6712(4) 0.1863(4) 0.5745(4) 0.0388(9) Uani 1 1 d . A .
C10 C 0.6153(5) 0.3144(5) 0.6335(5) 0.0695(18) Uani 1 1 d D . .
F21 F 0.598(3) 0.3966(12) 0.5606(16) 0.274(19) Uani 0.543(12) 1 d PD A 1
F22 F 0.5016(13) 0.3362(11) 0.7016(16) 0.108(6) Uani 0.543(12) 1 d PD A 1
F23 F 0.703(2) 0.337(3) 0.685(3) 0.233(15) Uani 0.543(12) 1 d PD A 1
F21' F 0.581(3) 0.3048(19) 0.7414(11) 0.155(10) Uani 0.457(12) 1 d PD A 2
F22' F 0.6993(12) 0.3786(9) 0.6195(15) 0.083(5) Uani 0.457(12) 1 d PD A 2
F23' F 0.5071(19) 0.3774(13) 0.602(3) 0.197(16) Uani 0.457(12) 1 d PD A 2
O5 O 0.3264(5) 0.1906(4) 0.0499(3) 0.0708(12) Uani 1 1 d . . .
O6 O 0.3698(4) 0.1379(3) -0.1341(3) 0.0518(8) Uani 1 1 d . . .
C11 C 0.3082(5) 0.2046(5) -0.0477(4) 0.0511(12) Uani 1 1 d . A .
C12 C 0.1974(8) 0.3202(7) -0.0669(5) 0.093(3) Uani 1 1 d D . .
F31 F 0.152(2) 0.3947(13) 0.0186(10) 0.154(10) Uani 0.543(12) 1 d PD A 1
F32 F 0.0971(14) 0.2895(15) -0.100(2) 0.172(10) Uani 0.543(12) 1 d PD A 1
F33 F 0.2460(14) 0.3822(13) -0.1512(13) 0.116(6) Uani 0.543(12) 1 d PD A 1
F31' F 0.157(3) 0.325(2) -0.1555(13) 0.216(19) Uani 0.457(12) 1 d PD A 2
F32' F 0.238(3) 0.4127(16) -0.057(4) 0.269(18) Uani 0.457(12) 1 d PD A 2
F33' F 0.0903(19) 0.340(3) 0.0092(17) 0.239(19) Uani 0.457(12) 1 d PD A 2
O7 O 0.7226(3) 0.1433(3) 0.2956(3) 0.0537(9) Uani 1 1 d . . .
O8 O 0.5283(3) 0.0847(3) 0.3072(3) 0.0384(6) Uani 1 1 d . . .
C13 C 0.5998(4) 0.1606(4) 0.2938(4) 0.0381(9) Uani 1 1 d . A .
C14 C 0.5208(6) 0.2934(5) 0.2750(7) 0.089(3) Uani 1 1 d D . .
F41 F 0.473(3) 0.2981(14) 0.1815(18) 0.233(16) Uani 0.543(12) 1 d PD A 1
F42 F 0.4063(15) 0.3329(10) 0.356(2) 0.166(9) Uani 0.543(12) 1 d PD A 1
F43 F 0.5870(12) 0.3724(9) 0.2725(12) 0.087(4) Uani 0.543(12) 1 d PD A 1
F41' F 0.528(3) 0.3636(17) 0.351(3) 0.26(2) Uani 0.457(12) 1 d PD A 2
F42' F 0.581(2) 0.329(2) 0.184(2) 0.32(3) Uani 0.457(12) 1 d PD A 2
F43' F 0.4012(11) 0.3091(11) 0.2675(16) 0.087(5) Uani 0.457(12) 1 d PD A 2

loop_
_atom_site_aniso_label
_atom_site_aniso_U_11
_atom_site_aniso_U_22
_atom_site_aniso_U_33
_atom_site_aniso_U_23
_atom_site_aniso_U_13
_atom_site_aniso_U_12
Ag1 0.03552(18) 0.04694(19) 0.04473(19) 0.00399(14) -0.01378(14) -0.00860(14)
Ag2 0.04176(19) 0.04701(19) 0.03895(18) -0.01060(14) 0.00546(13) -0.00807(14)
Ag3 0.03896(19) 0.03227(17) 0.0657(2) 0.00788(14) -0.00550(15) -0.01402(13)
Ag4 0.03673(18) 0.0487(2) 0.0555(2) -0.00276(15) -0.01579(15) -0.01119(14)
Ag5 0.03916(19) 0.0602(2) 0.02898(16) -0.00145(14) -0.00238(13) 0.00268(15)
S1 0.0564(8) 0.0411(6) 0.0859(10) -0.0062(6) 0.0027(7) -0.0087(6)
C1 0.0331(19) 0.0286(17) 0.0345(19) -0.0014(14) -0.0062(15) -0.0053(15)
C2 0.036(2) 0.0276(17) 0.0317(19) 0.0010(14) -0.0064(15) -0.0053(15)
C3 0.038(2) 0.0258(17) 0.035(2) 0.0001(14) -0.0059(16) -0.0045(15)
C4 0.050(2) 0.0115(14) 0.044(2) 0.0050(13) -0.0173(18) -0.0058(14)
C5 0.061(3) 0.0284(19) 0.052(3) 0.0054(18) -0.023(2) -0.0138(19)
C6 0.060(3) 0.033(2) 0.049(3) -0.0056(19) -0.004(2) -0.002(2)
O1 0.0304(15) 0.0399(15) 0.0535(18) -0.0048(13) -0.0002(13) -0.0119(12)
O2 0.0356(16) 0.077(2) 0.0368(16) -0.0072(15) -0.0002(13) -0.0215(16)
C7 0.035(2) 0.045(2) 0.038(2) -0.0031(18) -0.0057(17) -0.0129(18)
C8 0.069(4) 0.135(7) 0.068(4) -0.049(5) 0.005(3) -0.049(5)
F11 0.131(12) 0.38(3) 0.086(11) -0.030(13) -0.078(10) 0.015(16)
F12 0.194(18) 0.186(16) 0.118(13) -0.099(11) 0.063(11) -0.155(16)
F13 0.078(6) 0.190(12) 0.070(7) -0.093(8) 0.045(5) -0.076(7)
F11' 0.31(4) 0.30(4) 0.33(5) -0.26(4) -0.07(3) 0.05(3)
F12' 0.60(3) 0.72(3) 0.035(7) 0.02(2) -0.04(2) -0.596
F13' 0.109(10) 0.24(3) 0.071(10) -0.048(11) -0.009(7) -0.115(15)
O3 0.0332(16) 0.0356(15) 0.068(2) -0.0063(14) 0.0022(14) -0.0105(12)
O4 0.0310(15) 0.0424(16) 0.060(2) -0.0051(14) 0.0010(14) -0.0116(13)
C9 0.033(2) 0.035(2) 0.046(2) 0.0013(17) -0.0017(17) -0.0082(16)
C10 0.052(3) 0.046(3) 0.102(5) -0.023(3) 0.013(3) -0.019(2)
F21 0.41(4) 0.044(6) 0.23(2) 0.052(10) 0.11(3) 0.044(16)
F22 0.068(7) 0.077(7) 0.152(13) -0.064(8) 0.049(7) -0.022(6)
F23 0.154(17) 0.21(2) 0.34(4) -0.19(2) -0.09(2) -0.027(15)
F21' 0.21(2) 0.159(16) 0.081(9) -0.069(10) 0.063(12) -0.097(19)
F22' 0.059(6) 0.036(5) 0.151(13) -0.024(6) 0.010(6) -0.032(4)
F23' 0.114(13) 0.069(10) 0.41(4) -0.091(18) -0.16(2) 0.061(10)
O5 0.091(3) 0.065(2) 0.0354(18) -0.0019(16) -0.0181(18) 0.017(2)
O6 0.052(2) 0.0570(19) 0.0340(16) -0.0030(14) -0.0081(14) 0.0050(16)
C11 0.055(3) 0.051(3) 0.035(2) -0.0006(19) -0.006(2) 0.003(2)
C12 0.116(7) 0.078(5) 0.048(3) -0.007(3) -0.019(4) 0.035(4)
F31 0.24(2) 0.097(9) 0.053(6) -0.038(5) -0.052(9) 0.102(11)
F32 0.078(8) 0.160(12) 0.29(3) 0.035(16) -0.103(13) -0.003(8)
F33 0.133(10) 0.094(9) 0.095(9) 0.055(7) -0.017(7) 0.010(7)
F31' 0.28(3) 0.19(2) 0.052(7) -0.046(10) -0.086(13) 0.18(2)
F32' 0.35(4) 0.073(10) 0.36(5) 0.00(2) -0.14(4) 0.036(17)
F33' 0.154(17) 0.35(4) 0.072(10) -0.004(16) -0.027(10) 0.18(2)
O7 0.0367(17) 0.0523(19) 0.080(3) 0.0255(18) -0.0196(17) -0.0200(15)
O8 0.0322(14) 0.0387(15) 0.0431(16) -0.0016(12) -0.0032(12) -0.0104(12)
C13 0.036(2) 0.0334(19) 0.045(2) 0.0044(17) -0.0107(17) -0.0091(16)
C14 0.067(4) 0.043(3) 0.173(9) 0.033(4) -0.054(5) -0.019(3)
F41 0.40(4) 0.101(10) 0.31(3) 0.113(17) -0.31(3) -0.10(2)
F42 0.075(8) 0.056(6) 0.31(3) 0.010(11) 0.055(12) 0.021(5)
F43 0.065(5) 0.036(4) 0.171(12) 0.027(6) -0.040(7) -0.025(4)
F41' 0.24(3) 0.065(11) 0.50(5) -0.11(2) -0.22(4) 0.035(14)
F42' 0.16(2) 0.24(3) 0.43(5) 0.30(4) 0.06(2) 0.051(19)
F43' 0.049(5) 0.048(5) 0.160(14) 0.018(8) -0.048(8) 0.013(4)

loop_
_atom_type_symbol
_atom_type_description
_atom_type_scat_dispersion_real
_atom_type_scat_dispersion_imag
_atom_type_scat_source
C C 0.0033 0.0016 'International Tables Vol C Tables 4.2.6.8 and 6.1.1.4'
H H 0.0000 0.0000 'International Tables Vol C Tables 4.2.6.8 and 6.1.1.4'
O O 0.0106 0.0060 'International Tables Vol C Tables 4.2.6.8 and 6.1.1.4'
F F 0.0171 0.0103 'International Tables Vol C Tables 4.2.6.8 and 6.1.1.4'
S S 0.1246 0.1234 'International Tables Vol C Tables 4.2.6.8 and 6.1.1.4'
Ag Ag -0.8971 1.1015 'International Tables Vol C Tables 4.2.6.8 and 6.1.1.4'

loop_
_geom_angle_atom_site_label_1
_geom_angle_atom_site_label_2
_geom_angle_atom_site_label_3
_geom_angle
_geom_angle_site_symmetry_1
_geom_angle_site_symmetry_3
C1 Ag1 O3 119.84(14) . .
C1 Ag1 O6 133.14(12) . 1_556
O3 Ag1 O6 101.84(12) . 1_556
C1 Ag1 O8 126.85(12) . 2_656
O3 Ag1 O8 79.78(10) . 2_656
O6 Ag1 O8 78.11(10) 1_556 2_656
C1 Ag1 Ag3 49.58(10) . .
O3 Ag1 Ag3 132.51(8) . .
O6 Ag1 Ag3 115.19(10) 1_556 .
O8 Ag1 Ag3 79.94(7) 2_656 .
C1 Ag1 Ag2 45.49(9) . .
O3 Ag1 Ag2 83.92(9) . .
O6 Ag1 Ag2 171.10(10) 1_556 .
O8 Ag1 Ag2 96.46(7) 2_656 .
Ag3 Ag1 Ag2 56.478(12) . .
C1 Ag2 O8 140.56(13) . .
C1 Ag2 O2 128.85(13) . .
O8 Ag2 O2 83.13(10) . .
C1 Ag2 O3 124.06(13) . 2_656
O8 Ag2 O3 79.82(10) . 2_656
O2 Ag2 O3 78.37(12) . 2_656
C1 Ag2 Ag3 50.49(10) . .
O8 Ag2 Ag3 149.08(8) . .
O2 Ag2 Ag3 109.71(8) . .
O3 Ag2 Ag3 75.71(8) 2_656 .
C1 Ag2 Ag4 50.08(10) . .
O8 Ag2 Ag4 147.43(8) . .
O2 Ag2 Ag4 78.79(8) . .
O3 Ag2 Ag4 121.93(7) 2_656 .
Ag3 Ag2 Ag4 63.384(16) . .
C1 Ag2 Ag1 48.46(10) . .
O8 Ag2 Ag1 106.14(8) . .
O2 Ag2 Ag1 166.01(9) . .
O3 Ag2 Ag1 92.75(9) 2_656 .
Ag3 Ag2 Ag1 57.116(17) . .
Ag4 Ag2 Ag1 97.267(15) . .
C1 Ag3 O1 131.51(13) . 2_556
C1 Ag3 O7 136.64(13) . 2_656
O1 Ag3 O7 86.77(11) 2_556 2_656
C1 Ag3 O4 124.69(13) . 2_656
O1 Ag3 O4 76.92(10) 2_556 2_656
O7 Ag3 O4 77.22(13) 2_656 2_656
C1 Ag3 Ag2 50.48(10) . .
O1 Ag3 Ag2 140.85(8) 2_556 .
O7 Ag3 Ag2 115.41(9) 2_656 .
O4 Ag3 Ag2 77.34(7) 2_656 .
C1 Ag3 Ag1 53.04(10) . .
O1 Ag3 Ag1 151.86(8) 2_556 .
O7 Ag3 Ag1 83.63(8) 2_656 .
O4 Ag3 Ag1 126.00(7) 2_656 .
Ag2 Ag3 Ag1 66.407(18) . .
C1 Ag3 Ag4 49.37(10) . .
O1 Ag3 Ag4 90.99(8) 2_556 .
O7 Ag3 Ag4 171.10(10) 2_656 .
O4 Ag3 Ag4 93.88(8) 2_656 .
Ag2 Ag3 Ag4 61.972(19) . .
Ag1 Ag3 Ag4 102.140(19) . .
C1 Ag4 O4 127.64(13) . 1_455
C1 Ag4 O1 119.79(11) . .
O4 Ag4 O1 78.45(10) 1_455 .
C1 Ag4 C5 133.38(15) . 2_566
O4 Ag4 C5 95.07(14) 1_455 2_566
O1 Ag4 C5 82.46(12) . 2_566
C1 Ag4 C2 27.30(12) . .
O4 Ag4 C2 127.70(12) 1_455 .
O1 Ag4 C2 144.74(11) . .
C5 Ag4 C2 113.61(13) 2_566 .
C1 Ag4 Ag2 46.19(9) . .
O4 Ag4 Ag2 138.65(8) 1_455 .
O1 Ag4 Ag2 77.46(7) . .
C5 Ag4 Ag2 114.34(12) 2_566 .
C2 Ag4 Ag2 67.36(8) . .
C1 Ag4 Ag3 45.58(10) . .
O4 Ag4 Ag3 91.80(9) 1_455 .
O1 Ag4 Ag3 88.60(8) . .
C5 Ag4 Ag3 167.40(12) 2_566 .
C2 Ag4 Ag3 69.58(8) . .
Ag2 Ag4 Ag3 54.644(13) . .
O5 Ag5 O6 163.56(13) . 2_655
O5 Ag5 O2 84.45(15) . .
O6 Ag5 O2 110.21(13) 2_655 .
O5 Ag5 Ag5 78.63(9) . 2_655
O6 Ag5 Ag5 85.66(8) 2_655 2_655
O2 Ag5 Ag5 133.55(8) . 2_655
C6 S1 C3 92.0(2) . .
C2 C1 Ag2 133.9(3) . .
C2 C1 Ag3 146.3(3) . .
Ag2 C1 Ag3 79.03(12) . .
C2 C1 Ag1 107.1(3) . .
Ag2 C1 Ag1 86.05(13) . .
Ag3 C1 Ag1 77.38(12) . .
C2 C1 Ag4 91.4(3) . .
Ag2 C1 Ag4 83.73(13) . .
Ag3 C1 Ag4 85.05(13) . .
Ag1 C1 Ag4 161.07(18) . .
C1 C2 C3 175.1(4) . .
C1 C2 Ag4 61.3(2) . .
C3 C2 Ag4 123.5(3) . .
C2 C3 C4 123.3(4) . .
C2 C3 S1 121.3(3) . .
C4 C3 S1 115.2(3) . .
C3 C4 C5 102.8(4) . .
C6 C5 C4 115.7(4) . .
C6 C5 Ag4 83.1(3) . 2_566
C4 C5 Ag4 107.5(3) . 2_566
C5 C6 S1 114.3(3) . .
C7 O1 Ag3 133.0(3) . 2_556
C7 O1 Ag4 121.4(3) . .
Ag3 O1 Ag4 105.20(12) 2_556 .
C7 O2 Ag2 122.4(3) . .
C7 O2 Ag5 135.0(3) . .
Ag2 O2 Ag5 102.55(12) . .
O1 C7 O2 127.5(4) . .
O1 C7 C8 115.5(4) . .
O2 C7 C8 116.9(4) . .
F13' C8 F12' 102.5(11) . .
F13' C8 F11' 104.4(14) . .
F12' C8 F11' 100.8(13) . .
F13' C8 F13 122.8(12) . .
F12' C8 F13 61(2) . .
F11' C8 F13 42(2) . .
F13' C8 F11 64.3(12) . .
F12' C8 F11 50.4(17) . .
F11' C8 F11 139.7(16) . .
F13 C8 F11 108.9(9) . .
F13' C8 F12 43.1(11) . .
F12' C8 F12 134.6(13) . .
F11' C8 F12 71.0(19) . .
F13 C8 F12 108.3(10) . .
F11 C8 F12 107.4(9) . .
F13' C8 C7 120.6(10) . .
F12' C8 C7 116.0(13) . .
F11' C8 C7 110.2(13) . .
F13 C8 C7 115.3(7) . .
F11 C8 C7 108.4(9) . .
F12 C8 C7 108.4(8) . .
C9 O3 Ag1 140.0(3) . .
C9 O3 Ag2 112.8(3) . 2_656
Ag1 O3 Ag2 98.92(11) . 2_656
C9 O4 Ag4 146.5(3) . 1_655
C9 O4 Ag3 110.2(3) . 2_656
Ag4 O4 Ag3 99.31(11) 1_655 2_656
O4 C9 O3 128.2(4) . .
O4 C9 C10 117.0(4) . .
O3 C9 C10 114.9(4) . .
F22 C10 F22' 127.2(8) . .
F22 C10 F23 107.5(10) . .
F22' C10 F23 42.8(14) . .
F22 C10 F23' 61.1(11) . .
F22' C10 F23' 106.6(10) . .
F23 C10 F23' 135.6(13) . .
F22 C10 F21 105.1(10) . .
F22' C10 F21 63.9(14) . .
F23 C10 F21 105.4(10) . .
F23' C10 F21 48.5(11) . .
F22 C10 F21' 46.7(9) . .
F22' C10 F21' 106.1(9) . .
F23 C10 F21' 67.9(12) . .
F23' C10 F21' 106.6(10) . .
F21 C10 F21' 138.8(13) . .
F22 C10 C9 117.2(7) . .
F22' C10 C9 114.7(7) . .
F23 C10 C9 110.6(10) . .
F23' C10 C9 112.3(8) . .
F21 C10 C9 110.2(10) . .
F21' C10 C9 110.0(10) . .
C11 O5 Ag5 128.1(3) . .
C11 O6 Ag5 118.5(3) . 2_655
C11 O6 Ag1 136.3(3) . 1_554
Ag5 O6 Ag1 105.16(12) 2_655 1_554
O5 C11 O6 128.6(5) . .
O5 C11 C12 116.2(4) . .
O6 C11 C12 115.2(4) . .
F31' C12 F32' 107.9(12) . .
F31' C12 F33' 105.5(11) . .
F32' C12 F33' 102.8(11) . .
F31' C12 F31 128.7(11) . .
F32' C12 F31 57.1(17) . .
F33' C12 F31 47.5(14) . .
F31' C12 F32 45.4(14) . .
F32' C12 F32 139.7(13) . .
F33' C12 F32 67.8(13) . .
F31 C12 F32 111.2(10) . .
F31' C12 F33 59.3(14) . .
F32' C12 F33 54.3(18) . .
F33' C12 F33 135.9(13) . .
F31 C12 F33 106.5(10) . .
F32 C12 F33 104.0(9) . .
F31' C12 C11 117.7(8) . .
F32' C12 C11 109.8(12) . .
F33' C12 C11 112.1(11) . .
F31 C12 C11 113.4(8) . .
F32 C12 C11 110.0(8) . .
F33 C12 C11 111.3(7) . .
C13 O7 Ag3 121.8(3) . 2_656
C13 O8 Ag2 129.1(3) . .
C13 O8 Ag1 118.6(3) . 2_656
Ag2 O8 Ag1 99.78(11) . 2_656
O7 C13 O8 128.8(4) . .
O7 C13 C14 115.9(4) . .
O8 C13 C14 115.3(4) . .
F43' C14 F41' 109.8(11) . .
F43' C14 F43 128.1(9) . .
F41' C14 F43 49.2(16) . .
F43' C14 F42' 106.4(11) . .
F41' C14 F42' 105.5(11) . .
F43 C14 F42' 57.0(16) . .
F43' C14 F41 53.3(10) . .
F41' C14 F41 139.9(14) . .
F43 C14 F41 108.3(9) . .
F42' C14 F41 57.8(13) . .
F43' C14 F42 51.7(9) . .
F41' C14 F42 63.7(12) . .
F43 C14 F42 106.6(9) . .
F42' C14 F42 139.8(12) . .
F41 C14 F42 104.0(9) . .
F43' C14 C13 115.8(7) . .
F41' C14 C13 109.6(11) . .
F43 C14 C13 116.1(7) . .
F42' C14 C13 109.3(11) . .
F41 C14 C13 110.5(9) . .
F42 C14 C13 110.8(8) . .

loop_
_geom_bond_atom_site_label_1
_geom_bond_atom_site_label_2
_geom_bond_distance
_geom_bond_site_symmetry_2
Ag1 C1 2.305(4) .
Ag1 O3 2.363(3) .
Ag1 O6 2.412(3) 1_556
Ag1 O8 2.499(3) 2_656
Ag1 Ag3 2.8153(6) .
Ag1 Ag2 3.0722(8) .
Ag2 C1 2.196(4) .
Ag2 O8 2.346(3) .
Ag2 O2 2.377(3) .
Ag2 O3 2.512(3) 2_656
Ag2 Ag3 2.7948(7) .
Ag2 Ag4 3.0249(8) .
Ag3 C1 2.196(4) .
Ag3 O1 2.307(3) 2_556
Ag3 O7 2.329(3) 2_656
Ag3 O4 2.571(3) 2_656
Ag3 Ag4 3.0637(7) .
Ag4 C1 2.334(4) .
Ag4 O4 2.372(3) 1_455
Ag4 O1 2.437(3) .
Ag4 C5 2.593(5) 2_566
Ag4 C2 2.661(4) .
Ag5 O5 2.218(4) .
Ag5 O6 2.227(3) 2_655
Ag5 O2 2.424(3) .
Ag5 Ag5 2.8249(9) 2_655
S1 C6 1.677(5) .
S1 C3 1.698(4) .
C1 C2 1.221(5) .
C2 C3 1.420(5) .
C3 C4 1.492(6) .
C4 C5 1.498(6) .
C5 C6 1.349(7) .
C5 Ag4 2.593(5) 2_566
O1 C7 1.236(5) .
O1 Ag3 2.307(3) 2_556
O2 C7 1.237(5) .
C7 C8 1.525(7) .
C8 F13' 1.201(15) .
C8 F12' 1.215(17) .
C8 F11' 1.218(17) .
C8 F13 1.275(10) .
C8 F11 1.316(12) .
C8 F12 1.326(13) .
O3 C9 1.242(5) .
O3 Ag2 2.512(3) 2_656
O4 C9 1.232(5) .
O4 Ag4 2.372(3) 1_655
O4 Ag3 2.571(3) 2_656
C9 C10 1.527(6) .
C10 F22 1.249(10) .
C10 F22' 1.250(9) .
C10 F23 1.262(13) .
C10 F23' 1.268(11) .
C10 F21 1.272(13) .
C10 F21' 1.290(13) .
O5 C11 1.228(6) .
O6 C11 1.244(5) .
O6 Ag5 2.227(3) 2_655
O6 Ag1 2.412(3) 1_554
C11 C12 1.529(8) .
C12 F31' 1.211(13) .
C12 F32' 1.238(15) .
C12 F33' 1.251(16) .
C12 F31 1.266(11) .
C12 F32 1.299(12) .
C12 F33 1.319(12) .
O7 C13 1.221(5) .
O7 Ag3 2.329(3) 2_656
O8 C13 1.256(5) .
O8 Ag1 2.499(3) 2_656
C13 C14 1.536(7) .
C14 F43' 1.207(12) .
C14 F41' 1.242(15) .
C14 F43 1.251(10) .
C14 F42' 1.263(15) .
C14 F41 1.307(12) .
C14 F42 1.343(12) .
